data_1571822
loop_
_publ_author_name
'Carroll, Robert C.'
'Coles, Simon J.'

_publ_section_title
;
 Statistical optimization of guest uptake in crystalline sponges: grading
 structural outcomes.
;
_journal_coeditor_code LT5068
_journal_issue 4
_journal_name_full IUCrJ
_journal_paper_doi 10.1107/S2052252524004871
_journal_volume 11
_journal_year 2024
_chemical_formula_moiety 'C36 H24 I6 N12 Zn3'
_chemical_formula_sum 'C36 H24 I6 N12 Zn3'
_chemical_formula_weight 1582.18
_chemical_name_systematic catena-[bis(mu-2,4,6-tri(pyridin-4-yl)-1,3,5-triazine)-hexaiodo-tri-zinc
_space_group_crystal_system monoclinic
_space_group_IT_number 15
_space_group_name_Hall '-C 2yc'
_space_group_name_H-M_alt 'C 1 2/c 1'
_atom_sites_solution_hydrogens geom
_atom_sites_solution_primary dual
_audit_creation_date 2024-01-29
_audit_creation_method
;
Olex2 1.5-alpha
(compiled 2023.11.24 svn.r209d9fb2 for OlexSys, GUI svn.r6869)
;
_cell_angle_alpha 90
_cell_angle_beta 100.834(4)
_cell_angle_gamma 90
_cell_formula_units_Z 8
_cell_length_a 34.4506(11)
_cell_length_b 15.0594(4)
_cell_length_c 30.1018(14)
_cell_measurement_reflns_used 8081
_cell_measurement_temperature 100(2)
_cell_measurement_theta_max 72.8000
_cell_measurement_theta_min 2.5920
_cell_volume 15338.6(10)
_computing_cell_refinement 'CrysAlisPro 1.171.41.89a (Rigaku OD, 2020)'
_computing_data_collection 'CrysAlisPro 1.171.41.89a (Rigaku OD, 2020)'
_computing_data_reduction 'CrysAlisPro 1.171.41.89a (Rigaku OD, 2020)'
_computing_molecular_graphics 'Olex2 1.5-alpha (Dolomanov et al., 2009)'
_computing_publication_material 'Olex2 1.5-alpha (Dolomanov et al., 2009)'
_computing_structure_refinement 'SHELXL 2016/6 (Sheldrick, 2015)'
_computing_structure_solution 'SHELXT 2014/5 (Sheldrick, 2014)'
_diffrn_ambient_temperature 100(2)
_diffrn_detector 'hybrid pixel array detector'
_diffrn_detector_area_resol_mean 10
_diffrn_detector_dtime 0.000
_diffrn_detector_type 'Rigaku, HyPix 6000HE'
_diffrn_measured_fraction_theta_full 0.977
_diffrn_measured_fraction_theta_max 0.974
_diffrn_measurement_details
;
List of Runs (angles in degrees, time in seconds):

  # Type    Start    End  Width  t~exp~   \w     \q     \k     \f   Frames
--------------------------------------------------------------------------
  1  \w   -146.00 -77.00   0.50    2.59    -- -103.00  -5.00  94.00  138
  2  \w   -169.00 -97.00   0.50    2.59    -- -103.00 -45.00-150.00  144
  3  \w    -69.00 -44.00   0.50    2.59    -- -103.00  61.00-180.00   50
  4  \w   -103.00 -78.00   0.50    2.59    -- -103.00  77.00 120.00   50
  5  \w    -75.00 -47.00   0.50    2.59    -- -103.00 125.00  90.00   56
  6  \w    -66.00 -38.00   0.50    2.59    -- -103.00  77.00 120.00   56
  7  \w   -112.00 -79.00   0.50    2.59    -- -103.00 125.00  90.00   66
  8  \w    -68.00 -41.00   0.50    2.59    -- -103.00  61.00 120.00   54
  9  \w    -85.00 -58.00   0.50    2.59    -- -103.00  77.00-120.00   54
 10  \w     61.00 166.00   0.50    2.59    --  101.75   5.00 -87.00  210
 11  \w     35.00  71.00   0.50    2.59    --  101.75-125.00-150.00   72
 12  \w     33.00 106.00   0.50    2.59    --  101.75 -94.00  30.00  146
 13  \w     74.00 105.00   0.50    2.59    --  101.75-125.00-150.00   62
 14  \w   -117.00 -39.00   0.50    0.65    --  -46.36  -5.00  94.00  156
 15  \w      2.00 120.00   0.50    0.65    --   46.36   5.00 -87.00  236
 16  \w    -19.00   7.00   0.50    0.65    --   46.36  -5.00  94.00   52
 17  \w     33.00  88.00   0.50    0.65    --   46.36-125.00   0.00  110
 18  \w     -3.00  22.00   0.50    0.65    --   46.36 -19.00 -90.00   50
;
_diffrn_measurement_device 'four-circle diffractometer'
_diffrn_measurement_device_details 'Rigaku Oxford Difffraction, UG2 \k goniometer'
_diffrn_measurement_device_type
; Rigaku 007HF equipped with Varimax confocal mirrors and a UG2 goniometer
 and HyPix 6000HE detector
;
_diffrn_measurement_method 'profile data from \w-scans'
_diffrn_measurement_specimen_support 'MiTeGen loops'
_diffrn_orient_matrix_type 'CrysAlisPro convention (1999,Acta A55,543-557)'
_diffrn_orient_matrix_UB_11 -0.0213559000
_diffrn_orient_matrix_UB_12 -0.0061834000
_diffrn_orient_matrix_UB_13 -0.0497536000
_diffrn_orient_matrix_UB_21 0.0401892000
_diffrn_orient_matrix_UB_22 -0.0002945000
_diffrn_orient_matrix_UB_23 -0.0153587000
_diffrn_orient_matrix_UB_31 0.0011784000
_diffrn_orient_matrix_UB_32 -0.1020345000
_diffrn_orient_matrix_UB_33 0.0030960000
_diffrn_radiation_collimation 0.3
_diffrn_radiation_monochromator 'Varimax focusing mirrors'
_diffrn_radiation_probe x-ray
_diffrn_radiation_type 'Cu K\a'
_diffrn_radiation_wavelength 1.54184
_diffrn_reflns_av_R_equivalents 0.0374
_diffrn_reflns_av_unetI/netI 0.0299
_diffrn_reflns_Laue_measured_fraction_full 0.977
_diffrn_reflns_Laue_measured_fraction_max 0.974
_diffrn_reflns_limit_h_max 41
_diffrn_reflns_limit_h_min -41
_diffrn_reflns_limit_k_max 11
_diffrn_reflns_limit_k_min -18
_diffrn_reflns_limit_l_max 32
_diffrn_reflns_limit_l_min -36
_diffrn_reflns_number 40957
_diffrn_reflns_point_group_measured_fraction_full 0.977
_diffrn_reflns_point_group_measured_fraction_max 0.974
_diffrn_reflns_theta_full 67.684
_diffrn_reflns_theta_max 68.248
_diffrn_reflns_theta_min 2.612
_diffrn_source 'Rotating anode'
_diffrn_source_current 30.0
_diffrn_source_power 1.2
_diffrn_source_target Cu
_diffrn_source_type 'Rigaku 007 HF'
_diffrn_source_voltage 40.0
_exptl_absorpt_coefficient_mu 20.257
_exptl_absorpt_correction_T_max 0.398
_exptl_absorpt_correction_T_min 0.093
_exptl_absorpt_correction_type analytical
_exptl_absorpt_process_details
;
CrysAlisPro 1.171.41.89a (Rigaku Oxford Diffraction, 2020)
Analytical numeric absorption correction using a multifaceted crystal
model based on expressions derived by R.C. Clark & J.S. Reid.
(Clark, R. C. & Reid, J. S. (1995). Acta Cryst. A51, 887-897)
Empirical absorption correction using spherical harmonics,
implemented in SCALE3 ABSPACK scaling algorithm.
;
_exptl_crystal_colour colourless
_exptl_crystal_colour_primary colourless
_exptl_crystal_density_diffrn 1.370
_exptl_crystal_description block
_exptl_crystal_F_000 5856
_exptl_crystal_size_max 0.28
_exptl_crystal_size_mid 0.14
_exptl_crystal_size_min 0.06
_refine_diff_density_max 0.695
_refine_diff_density_min -0.824
_refine_diff_density_rms 0.112
_refine_ls_extinction_method none
_refine_ls_goodness_of_fit_ref 1.065
_refine_ls_hydrogen_treatment constr
_refine_ls_matrix_type full
_refine_ls_number_parameters 622
_refine_ls_number_reflns 13694
_refine_ls_number_restraints 21
_refine_ls_restrained_S_all 1.070
_refine_ls_R_factor_all 0.0702
_refine_ls_R_factor_gt 0.0588
_refine_ls_shift/su_max 0.000
_refine_ls_shift/su_mean 0.000
_refine_ls_structure_factor_coef Fsqd
_refine_ls_weighting_details 'w=1/[\s^2^(Fo^2^)+(0.1279P)^2^] where P=(Fo^2^+2Fc^2^)/3'
_refine_ls_weighting_scheme calc
_refine_ls_wR_factor_gt 0.1837
_refine_ls_wR_factor_ref 0.1926
_reflns_Friedel_coverage 0.000
_reflns_number_gt 9962
_reflns_number_total 13694
_reflns_threshold_expression 'I > 2\s(I)'
_cod_data_source_file lt5068.cif
_cod_data_source_block 4_1_48a
_cod_database_code 1571822
_shelx_shelxl_version_number 2016/6
_chemical_oxdiff_formula '(Zn3 I6 N12 H24 C36) (C15 H16 O3)2 (C6 H12)2'
_chemical_oxdiff_usercomment JP-9300-04
_shelx_space_group_comment
;
The symmetry employed for this shelxl refinement is uniquely defined
by the following loop, which should always be used as a source of
symmetry information in preference to the above space-group names.
They are only intended as comments.
;
_shelx_estimated_absorpt_t_max 0.376
_shelx_estimated_absorpt_t_min 0.070
_olex2_refinement_description
;
1. Fixed Uiso
 At 1.2 times of:
  All C(H) groups
2. Restrained distances
 I302-Zn30 \\sim I402-Zn41
 with sigma of 0.02
 I301-Zn30 \\sim I401-Zn41
 with sigma of 0.02
 Zn30-N301 \\sim Zn41-N301
 with sigma of 0.02
 I302-I301 \\sim I402-I401
 with sigma of 0.04
 I302-N301 \\sim I402-N301
 with sigma of 0.04
 I301-N301 \\sim I401-N301
 with sigma of 0.04
 I306-Zn33 \\sim I406-Zn43
 with sigma of 0.02
 I305-Zn33 \\sim I405-Zn43
 with sigma of 0.02
 Zn33-N312 \\sim Zn43-N312
 with sigma of 0.02
 I306-I305 \\sim I406-I405
 with sigma of 0.04
 I306-N312 \\sim I406-N312
 with sigma of 0.04
 I305-N312 \\sim I405-N312
 with sigma of 0.04
 I304-Zn32 \\sim I404-Zn42
 with sigma of 0.02
 I303-Zn32 \\sim I403-Zn42
 with sigma of 0.02
 Zn32-N307 \\sim Zn42-N307
 with sigma of 0.02
 Zn32-N306 \\sim Zn42-N306
 with sigma of 0.02
 I304-I303 \\sim I404-I403
 with sigma of 0.04
 I304-N307 \\sim I404-N307
 with sigma of 0.04
 I304-N306 \\sim I404-N306
 with sigma of 0.04
 I303-N307 \\sim I403-N307
 with sigma of 0.04
 I303-N306 \\sim I403-N306
 with sigma of 0.04
3. Others
 Fixed Sof: I304(0.77537) I303(0.77537) I302(0.48454) I306(0.45024)
 I301(0.48454) Zn32(0.77537) I305(0.45024) Zn30(0.48454) Zn33(0.45024)
 I402(0.45541) Zn41(0.45541) I401(0.45541) I405(0.51684) Zn43(0.51684)
 I406(0.51684) I505(0.03292) I506(0.03292) Zn53(0.03292) I502(0.06004)
 I501(0.06004) Zn51(0.06004) I404(0.1768) Zn42(0.1768) I403(0.1768)
 I504(0.04784) I503(0.04784) Zn52(0.04784)
 Fixed Uiso: I505(0.08) I506(0.08) Zn53(0.08) I502(0.08) I501(0.08) Zn51(0.08)
 I504(0.08) I503(0.08) Zn52(0.08)
4.a Aromatic/amide H refined with riding coordinates:
 C320(H320), C319(H319), C314(H314), C315(H315), C328(H328), C327(H327),
 C5(H5), C304(H304), C302(H302), C322(H322), C301(H301), C334(H334), C329(H329),
  C305(H305), C317(H317), C310(H310), C311(H311), C330(H330), C332(H332),
 C318(H318), C335(H335), C331(H331), C312(H312), C313(H313)
;
_smtbx_masks_void_probe_radius 1.2
_smtbx_masks_void_truncation_radius 1.2
_olex2_date_sample_data_collection 2022-03-10
_olex2_date_sample_submission 2022-03-10
_olex2_submission_original_sample_id 4_1_48a
_olex2_submission_special_instructions 'No special instructions were received'
_oxdiff_exptl_absorpt_empirical_details
;
Empirical correction (ABSPACK) includes:
- Absorption correction using spherical harmonics
- Frame scaling
- Detector area scaling
- B-factor correction
;
_oxdiff_exptl_absorpt_empirical_full_max 4.656
_oxdiff_exptl_absorpt_empirical_full_min 0.392

loop_
_space_group_symop_operation_xyz
'x, y, z'
'-x, y, -z+1/2'
'x+1/2, y+1/2, z'
'-x+1/2, y+1/2, -z+1/2'
'-x, -y, -z'
'x, -y, z-1/2'
'-x+1/2, -y+1/2, -z'
'x+1/2, -y+1/2, z-1/2'

loop_
_atom_site_label
_atom_site_type_symbol
_atom_site_fract_x
_atom_site_fract_y
_atom_site_fract_z
_atom_site_U_iso_or_equiv
_atom_site_adp_type
_atom_site_occupancy
_atom_site_site_symmetry_order
_atom_site_calc_flag
_atom_site_refinement_flags_posn
_atom_site_refinement_flags_adp
_atom_site_refinement_flags_occupancy
_atom_site_disorder_assembly
_atom_site_disorder_group
I304 I 0.61605(5) 0.26103(9) 0.55594(8) 0.0842(3) Uani 0.7754 1 d D . P A 1
I303 I 0.52488(3) 0.34798(11) 0.63653(4) 0.0874(3) Uani 0.7754 1 d D . P A 1
I302 I 0.88522(14) 0.26043(19) 0.92118(19) 0.217(3) Uani 0.4845 1 d D . P B 1
I306 I 0.62449(8) 0.84321(16) 0.19179(9) 0.1097(5) Uani 0.4502 1 d D . P C 1
I301 I 0.84581(19) 0.4308(6) 1.0254(2) 0.244(4) Uani 0.4845 1 d D . P B 1
Zn32 Zn 0.57971(8) 0.37635(17) 0.59372(10) 0.0680(8) Uani 0.7754 1 d D . P A 1
I305 I 0.73029(7) 0.76606(14) 0.29124(9) 0.1113(6) Uani 0.4502 1 d D . P C 1
Zn30 Zn 0.8694(4) 0.4115(7) 0.9513(3) 0.127(4) Uani 0.4845 1 d D . P B 1
Zn33 Zn 0.66949(13) 0.8619(4) 0.26761(16) 0.0868(9) Uani 0.4502 1 d D . P C 1
N302 N 0.71913(12) 0.5517(2) 0.77513(18) 0.0760(13) Uani 1 1 d . . . . .
N309 N 0.51772(14) 0.7681(3) 0.47414(16) 0.0754(12) Uani 1 1 d . . . . .
N308 N 0.56982(15) 0.7227(3) 0.43903(19) 0.0794(14) Uani 1 1 d . . . . .
N304 N 0.68151(14) 0.6790(3) 0.7502(2) 0.0838(15) Uani 1 1 d . . . . .
N310 N 0.53501(15) 0.8569(3) 0.4163(2) 0.0831(15) Uani 1 1 d . . . . .
N303 N 0.73308(14) 0.6883(3) 0.8145(2) 0.0826(14) Uani 1 1 d . . . . .
N307 N 0.56242(14) 0.4773(3) 0.54758(18) 0.0762(12) Uani 1 1 d D . . . .
N306 N 0.62077(13) 0.4490(3) 0.63909(18) 0.0757(12) Uani 1 1 d D . . . .
N311 N 0.41673(18) 1.0123(4) 0.4536(3) 0.1014(19) Uani 1 1 d . . . . .
C321 C 0.54982(16) 0.6283(4) 0.4950(2) 0.0726(14) Uani 1 1 d . . . . .
N301 N 0.82664(15) 0.4713(3) 0.9040(2) 0.106(2) Uani 1 1 d D . . . .
C326 C 0.48037(17) 0.9019(4) 0.4498(3) 0.0822(18) Uani 1 1 d . . . . .
C303 C 0.76879(16) 0.5562(4) 0.8422(2) 0.0847(18) Uani 1 1 d . . . . .
C316 C 0.66710(14) 0.5423(3) 0.7092(2) 0.0698(14) Uani 1 1 d . . . . .
C308 C 0.69055(15) 0.5936(3) 0.7474(2) 0.0732(15) Uani 1 1 d . . . . .
N305 N 0.6859(2) 1.0035(3) 0.7786(3) 0.112(2) Uani 1 1 d . . . . .
C320 C 0.52590(16) 0.6102(4) 0.5262(2) 0.0765(16) Uani 1 1 d . . . . .
H320 H 0.505130 0.649279 0.530048 0.092 Uiso 1 1 calc R U . . .
C323 C 0.54505(17) 0.7125(4) 0.4675(2) 0.0750(15) Uani 1 1 d . . . . .
C307 C 0.70498(17) 0.7243(4) 0.7829(3) 0.0828(17) Uani 1 1 d . . . . .
C306 C 0.73863(15) 0.6015(3) 0.8087(2) 0.0746(15) Uani 1 1 d . . . . .
C319 C 0.53317(16) 0.5344(4) 0.5513(2) 0.0747(14) Uani 1 1 d . . . . .
H319 H 0.516705 0.521308 0.572423 0.090 Uiso 1 1 calc R U . . .
C324 C 0.51303(17) 0.8394(4) 0.4465(2) 0.0764(16) Uani 1 1 d . . . . .
C314 C 0.64979(18) 0.4098(4) 0.6682(2) 0.0865(18) Uani 1 1 d . . . . .
H314 H 0.654446 0.348370 0.664434 0.104 Uiso 1 1 calc R U . . .
C315 C 0.67318(17) 0.4537(4) 0.7032(2) 0.0870(18) Uani 1 1 d . . . . .
H315 H 0.693404 0.422854 0.723137 0.104 Uiso 1 1 calc R U . . .
C325 C 0.56364(18) 0.7968(4) 0.4141(2) 0.0810(16) Uani 1 1 d . . . . .
C333 C 0.5898(2) 0.8133(4) 0.3816(2) 0.0877(18) Uani 1 1 d . . . . .
N312 N 0.6399(2) 0.8440(4) 0.3222(3) 0.113(2) Uani 1 1 d D . . . .
C328 C 0.43212(19) 0.9626(4) 0.4895(3) 0.094(2) Uani 1 1 d . . . . .
H328 H 0.421302 0.964844 0.516277 0.113 Uiso 1 1 calc R U . . .
C309 C 0.69837(18) 0.8218(4) 0.7833(3) 0.0875(18) Uani 1 1 d . . . . .
C327 C 0.46450(19) 0.9071(4) 0.4871(3) 0.092(2) Uani 1 1 d . . . . .
H327 H 0.475459 0.872223 0.512721 0.110 Uiso 1 1 calc R U . . .
C5 C 0.5838(2) 0.4937(5) 0.5160(3) 0.101(2) Uani 1 1 d . . . . .
H5 H 0.603354 0.451625 0.511752 0.121 Uiso 1 1 calc R U . . .
C304 C 0.7758(2) 0.4678(4) 0.8396(3) 0.112(3) Uani 1 1 d . . . . .
H304 H 0.760463 0.433720 0.816074 0.134 Uiso 1 1 calc R U . . .
C302 C 0.79203(19) 0.6019(4) 0.8772(3) 0.095(2) Uani 1 1 d . . . . .
H302 H 0.788882 0.664059 0.880515 0.114 Uiso 1 1 calc R U . . .
C322 C 0.5791(2) 0.5695(5) 0.4886(3) 0.101(2) Uani 1 1 d . . . . .
H322 H 0.595249 0.579988 0.466787 0.121 Uiso 1 1 calc R U . . .
C301 C 0.8200(2) 0.5553(4) 0.9073(3) 0.107(3) Uani 1 1 d . . . . .
H301 H 0.835188 0.586949 0.931870 0.129 Uiso 1 1 calc R U . . .
C334 C 0.5811(3) 0.8751(6) 0.3479(4) 0.116(3) Uani 1 1 d . . . . .
H334 H 0.556867 0.907016 0.343875 0.139 Uiso 1 1 calc R U . . .
C329 C 0.4317(3) 1.0036(7) 0.4170(4) 0.141(4) Uani 1 1 d . . . . .
H329 H 0.419254 1.035683 0.391015 0.169 Uiso 1 1 calc R U . D 4
C305 C 0.8041(2) 0.4281(4) 0.8698(4) 0.146(5) Uani 1 1 d . . . . .
H305 H 0.808247 0.366224 0.866723 0.175 Uiso 1 1 calc R U . . .
C317 C 0.6395(2) 0.5837(4) 0.6777(3) 0.125(3) Uani 1 1 d . . . . .
H317 H 0.635760 0.646090 0.679249 0.150 Uiso 1 1 calc R U . . .
C310 C 0.7217(2) 0.8770(4) 0.8123(4) 0.124(3) Uani 1 1 d . . . . .
H310 H 0.742875 0.854634 0.834294 0.149 Uiso 1 1 calc R U . . .
C311 C 0.7135(3) 0.9687(6) 0.8087(5) 0.149(5) Uani 1 1 d . . . . .
H311 H 0.729232 1.007365 0.829614 0.179 Uiso 1 1 calc R U . . .
C330 C 0.4639(3) 0.9520(7) 0.4128(4) 0.136(4) Uani 1 1 d . . . . .
H330 H 0.474282 0.951155 0.385646 0.163 Uiso 1 1 calc R U . . .
C332 C 0.6238(3) 0.7676(5) 0.3850(4) 0.120(3) Uani 1 1 d . . . . .
H332 H 0.630846 0.723992 0.407891 0.144 Uiso 1 1 calc R U . . .
C318 C 0.6172(2) 0.5358(4) 0.6439(3) 0.118(3) Uani 1 1 d . . . . .
H318 H 0.597977 0.566398 0.622522 0.142 Uiso 1 1 calc R U . . .
C335 C 0.6072(4) 0.8903(6) 0.3204(5) 0.140(4) Uani 1 1 d . . . . .
H335 H 0.601700 0.936608 0.298680 0.168 Uiso 1 1 calc R U . . .
C331 C 0.6485(3) 0.7852(6) 0.3544(4) 0.126(3) Uani 1 1 d . . . . .
H331 H 0.672598 0.753203 0.357087 0.151 Uiso 1 1 calc R U . . .
C312 C 0.6649(4) 0.9503(5) 0.7517(4) 0.151(4) Uani 1 1 d . . . . .
H312 H 0.644102 0.975332 0.730047 0.182 Uiso 1 1 calc R U . . .
C313 C 0.6693(3) 0.8609(5) 0.7509(3) 0.123(3) Uani 1 1 d . . . . .
H313 H 0.652864 0.825745 0.728681 0.148 Uiso 1 1 calc R U . . .
I402 I 0.88146(9) 0.26138(19) 0.9182(2) 0.172(2) Uani 0.4554 1 d D . P B 2
Zn41 Zn 0.8660(4) 0.4056(6) 0.9551(3) 0.114(3) Uani 0.4554 1 d D . P B 2
I401 I 0.84266(17) 0.4370(3) 1.02848(18) 0.1530(19) Uani 0.4554 1 d D . P B 2
I405 I 0.74594(8) 0.78179(14) 0.31706(13) 0.1957(14) Uani 0.5168 1 d D . P C 2
Zn43 Zn 0.68263(16) 0.8591(3) 0.28260(19) 0.1385(18) Uani 0.5168 1 d D . P C 2
I406 I 0.64305(12) 0.82621(17) 0.20314(11) 0.2107(16) Uani 0.5168 1 d D . P C 2
I505 I 0.7621(4) 0.8065(11) 0.3546(4) 0.080 Uiso 0.0329 1 d . U P C 3
I506 I 0.6789(4) 0.7936(9) 0.2298(5) 0.080 Uiso 0.0329 1 d . U P C 3
Zn53 Zn 0.6986(9) 0.862(2) 0.3111(10) 0.080 Uiso 0.0329 1 d . U P C 3
I502 I 0.8972(4) 0.2657(8) 0.8922(3) 0.080 Uiso 0.06 1 d . U P B 3
I501 I 0.8537(4) 0.4014(7) 1.0087(4) 0.080 Uiso 0.06 1 d . U P B 3
Zn51 Zn 0.8775(8) 0.3996(18) 0.9324(7) 0.080 Uiso 0.06 1 d . U P B 3
I404 I 0.6270(2) 0.2787(4) 0.5541(4) 0.102(2) Uani 0.1768 1 d D . P A 2
Zn42 Zn 0.5830(4) 0.3770(6) 0.5915(4) 0.103(8) Uani 0.1768 1 d D . P A 2
I403 I 0.5240(4) 0.3461(8) 0.6277(4) 0.209(6) Uani 0.1768 1 d D . P A 2
I504 I 0.6041(3) 0.2601(7) 0.5781(4) 0.080 Uiso 0.0478 1 d . U P A 3
I503 I 0.5149(7) 0.3726(12) 0.6400(7) 0.080 Uiso 0.0478 1 d . U P A 3
Zn52 Zn 0.5679(9) 0.3868(18) 0.6088(9) 0.080 Uiso 0.0478 1 d . U P A 3

loop_
_atom_site_aniso_label
_atom_site_aniso_U_11
_atom_site_aniso_U_22
_atom_site_aniso_U_33
_atom_site_aniso_U_23
_atom_site_aniso_U_13
_atom_site_aniso_U_12
I304 0.0882(6) 0.0447(7) 0.1120(5) -0.0018(6) -0.0010(5) 0.0043(4)
I303 0.0803(5) 0.0864(6) 0.0885(5) -0.0077(4) -0.0020(4) -0.0169(4)
I302 0.210(4) 0.0507(12) 0.298(5) -0.0137(16) -0.189(4) 0.0173(12)
I306 0.1496(12) 0.0586(6) 0.1099(9) -0.0069(6) -0.0036(8) -0.0125(7)
I301 0.100(3) 0.385(7) 0.216(5) 0.197(5) -0.048(3) -0.064(3)
Zn32 0.0636(9) 0.0556(15) 0.0750(13) 0.0012(9) -0.0117(9) -0.0015(8)
I305 0.1131(11) 0.0496(7) 0.1722(15) 0.0230(7) 0.0293(9) 0.0150(6)
Zn30 0.085(4) 0.090(4) 0.173(6) 0.068(4) -0.065(4) -0.039(3)
Zn33 0.0929(14) 0.0414(13) 0.119(2) 0.0059(12) 0.0015(13) -0.0030(10)
N302 0.064(2) 0.0338(18) 0.112(3) 0.004(2) -0.028(2) -0.0079(17)
N309 0.080(3) 0.049(2) 0.082(3) 0.000(2) -0.025(2) 0.009(2)
N308 0.083(3) 0.053(2) 0.088(3) 0.002(2) -0.020(3) 0.006(2)
N304 0.078(3) 0.036(2) 0.118(4) 0.002(2) -0.030(3) -0.0029(19)
N310 0.081(3) 0.055(3) 0.096(3) 0.012(2) -0.029(3) -0.003(2)
N303 0.076(3) 0.041(2) 0.114(4) -0.006(2) -0.024(2) -0.0074(19)
N307 0.076(3) 0.067(3) 0.078(3) -0.001(2) -0.006(2) 0.007(2)
N306 0.069(2) 0.043(2) 0.100(3) 0.008(2) -0.023(2) -0.0012(18)
N311 0.085(3) 0.072(3) 0.126(5) -0.010(3) -0.035(3) 0.017(3)
C321 0.066(3) 0.053(3) 0.087(3) 0.006(2) -0.017(3) 0.006(2)
N301 0.080(3) 0.053(3) 0.155(5) 0.026(3) -0.054(3) -0.018(2)
C326 0.072(3) 0.051(3) 0.105(5) 0.001(3) -0.031(3) 0.002(2)
C303 0.068(3) 0.049(3) 0.117(5) 0.008(3) -0.033(3) -0.014(2)
C316 0.058(2) 0.038(2) 0.100(4) -0.002(2) -0.020(2) -0.0074(19)
C308 0.063(3) 0.033(2) 0.109(4) 0.001(2) -0.020(3) -0.0029(19)
N305 0.123(5) 0.041(3) 0.172(7) 0.014(3) 0.030(5) 0.011(3)
C320 0.068(3) 0.055(3) 0.093(4) -0.003(3) -0.018(3) 0.003(2)
C323 0.074(3) 0.061(3) 0.079(3) 0.007(3) -0.012(3) 0.005(3)
C307 0.070(3) 0.045(3) 0.120(5) 0.003(3) -0.017(3) -0.004(2)
C306 0.066(3) 0.041(2) 0.104(4) 0.002(2) -0.015(3) -0.005(2)
C319 0.064(3) 0.066(3) 0.084(3) 0.003(3) -0.011(2) 0.006(2)
C324 0.067(3) 0.056(3) 0.092(4) -0.002(3) -0.023(3) -0.006(2)
C314 0.091(4) 0.044(3) 0.103(4) -0.003(3) -0.035(3) 0.003(3)
C315 0.079(3) 0.050(3) 0.112(4) 0.000(3) -0.034(3) 0.013(2)
C325 0.084(3) 0.062(3) 0.087(4) 0.006(3) -0.012(3) 0.001(3)
C333 0.096(4) 0.063(3) 0.092(4) -0.001(3) -0.011(3) -0.002(3)
N312 0.145(6) 0.051(3) 0.149(6) 0.007(3) 0.038(5) -0.004(3)
C328 0.080(3) 0.059(3) 0.126(5) -0.004(3) -0.028(3) 0.007(3)
C309 0.080(3) 0.045(3) 0.128(5) -0.004(3) -0.005(3) 0.005(3)
C327 0.081(3) 0.070(4) 0.105(5) -0.001(3) -0.029(3) 0.017(3)
C5 0.110(5) 0.071(4) 0.114(5) 0.018(4) 0.003(4) 0.040(4)
C304 0.093(4) 0.048(3) 0.158(7) -0.001(3) -0.069(4) -0.010(3)
C302 0.089(4) 0.053(3) 0.119(5) 0.013(3) -0.041(3) -0.010(3)
C322 0.118(5) 0.083(4) 0.102(5) 0.016(4) 0.019(4) 0.034(4)
C301 0.094(4) 0.064(4) 0.133(6) 0.022(4) -0.060(4) -0.024(3)
C334 0.107(5) 0.101(6) 0.141(7) 0.042(5) 0.024(5) 0.009(4)
C329 0.120(6) 0.118(7) 0.160(9) 0.041(6) -0.037(6) 0.064(6)
C305 0.124(5) 0.044(3) 0.218(10) 0.029(4) -0.100(6) -0.016(3)
C317 0.123(5) 0.049(3) 0.162(7) 0.006(4) -0.081(5) -0.002(3)
C310 0.113(5) 0.047(3) 0.185(9) -0.022(4) -0.041(5) -0.004(3)
C311 0.124(7) 0.060(4) 0.254(14) -0.040(6) 0.013(8) -0.024(5)
C330 0.122(6) 0.140(8) 0.135(7) 0.046(6) -0.003(5) 0.061(6)
C332 0.152(8) 0.076(5) 0.132(7) 0.020(4) 0.031(6) 0.027(5)
C318 0.112(5) 0.052(3) 0.153(7) -0.002(4) -0.074(5) 0.004(3)
C335 0.161(9) 0.076(5) 0.182(11) 0.028(6) 0.032(8) 0.010(6)
C331 0.138(7) 0.081(5) 0.167(9) 0.002(6) 0.049(7) 0.016(5)
C312 0.192(10) 0.050(4) 0.186(10) -0.013(5) -0.031(8) 0.016(5)
C313 0.150(7) 0.053(3) 0.141(7) -0.010(4) -0.038(6) 0.020(4)
I402 0.0947(11) 0.0658(15) 0.308(5) 0.0522(18) -0.0837(19) -0.0135(8)
Zn41 0.082(3) 0.063(2) 0.164(6) 0.032(4) -0.058(3) -0.023(3)
I401 0.111(3) 0.188(3) 0.138(3) 0.072(2) -0.033(2) -0.043(2)
I405 0.199(3) 0.0668(11) 0.362(4) 0.0797(19) 0.157(3) 0.0547(14)
Zn43 0.201(6) 0.0347(12) 0.202(5) -0.002(3) 0.094(4) -0.013(3)
I406 0.360(5) 0.1032(17) 0.203(3) -0.0706(17) 0.140(3) -0.120(2)
I404 0.139(6) 0.036(2) 0.115(3) 0.0065(17) -0.018(4) -0.001(2)
Zn42 0.139(12) 0.020(4) 0.114(10) 0.005(4) -0.066(8) -0.001(4)
I403 0.244(9) 0.144(6) 0.182(8) 0.053(5) -0.105(6) -0.128(6)

loop_
_atom_type_symbol
_atom_type_description
_atom_type_scat_dispersion_real
_atom_type_scat_dispersion_imag
_atom_type_scat_source
C C 0.0181 0.0091 'International Tables Vol C Tables 4.2.6.8 and 6.1.1.4'
H H 0.0000 0.0000 'International Tables Vol C Tables 4.2.6.8 and 6.1.1.4'
I I -0.3257 6.8362 'International Tables Vol C Tables 4.2.6.8 and 6.1.1.4'
N N 0.0311 0.0180 'International Tables Vol C Tables 4.2.6.8 and 6.1.1.4'
Zn Zn -1.5491 0.6778 'International Tables Vol C Tables 4.2.6.8 and 6.1.1.4'

loop_
_exptl_crystal_face_index_h
_exptl_crystal_face_index_k
_exptl_crystal_face_index_l
_exptl_crystal_face_perp_dist
1 0 0 0.0399
-1 0 0 0.0932
0 -1 0 0.1255
1 2 0 0.1396
-2 1 0 0.1659
-1 -1 0 0.1334
2 -1 0 0.0944
0 0 -1 0.0305
0 0 1 0.0305
-1 0 2 0.0456
1 0 -2 0.0399
1 -1 -2 0.0874
-1 -1 2 0.1021
-1 0 1 0.0589
2 0 1 0.0286

loop_
_geom_angle_atom_site_label_1
_geom_angle_atom_site_label_2
_geom_angle_atom_site_label_3
_geom_angle
_geom_angle_site_symmetry_1
_geom_angle_site_symmetry_3
_geom_angle_publ_flag
I303 Zn32 I304 126.58(11) . . ?
N307 Zn32 I304 107.8(2) . . ?
N307 Zn32 I303 108.62(19) . . ?
N307 Zn32 N306 97.4(2) . . ?
N306 Zn32 I304 108.82(18) . . ?
N306 Zn32 I303 103.7(2) . . ?
I301 Zn30 I302 122.9(5) . . ?
N311 Zn30 I302 107.4(5) 8_566 . ?
N311 Zn30 I301 107.5(5) 8_566 . ?
N311 Zn30 N301 104.4(5) 8_566 . ?
N301 Zn30 I302 108.5(4) . . ?
N301 Zn30 I301 104.7(5) . . ?
I306 Zn33 I305 121.7(2) . . ?
N305 Zn33 I306 110.4(3) 6_575 . ?
N305 Zn33 I305 108.7(3) 6_575 . ?
N312 Zn33 I306 112.7(3) . . ?
N312 Zn33 I305 101.7(3) . . ?
N312 Zn33 N305 98.9(4) . 6_575 ?
C308 N302 C306 114.7(4) . . ?
C323 N309 C324 114.9(6) . . ?
C323 N308 C325 113.8(5) . . ?
C308 N304 C307 115.1(4) . . ?
C324 N310 C325 114.8(5) . . ?
C306 N303 C307 113.9(5) . . ?
C319 N307 Zn32 122.7(5) . . ?
C319 N307 Zn42 126.5(6) . . ?
C319 N307 Zn52 105.5(8) . . ?
C5 N307 Zn32 119.2(4) . . ?
C5 N307 C319 117.6(5) . . ?
C5 N307 Zn42 115.3(5) . . ?
C5 N307 Zn52 135.9(8) . . ?
C314 N306 Zn32 122.0(3) . . ?
C314 N306 Zn42 121.5(4) . . ?
C314 N306 Zn52 124.7(8) . . ?
C318 N306 Zn32 121.6(4) . . ?
C318 N306 C314 116.0(5) . . ?
C318 N306 Zn42 122.5(4) . . ?
C318 N306 Zn52 113.4(8) . . ?
Zn30 N311 Zn41 3.1(5) 8_465 8_465 ?
C328 N311 Zn30 123.3(7) . 8_465 ?
C328 N311 Zn41 120.4(7) . 8_465 ?
C328 N311 Zn51 143.5(10) . 8_465 ?
C329 N311 Zn30 118.6(6) . 8_465 ?
C329 N311 C328 117.7(6) . . ?
C329 N311 Zn41 121.7(6) . 8_465 ?
C329 N311 Zn51 98.8(8) . 8_465 ?
C320 C321 C323 121.4(5) . . ?
C322 C321 C320 120.6(6) . . ?
C322 C321 C323 118.0(6) . . ?
C301 N301 Zn30 119.3(5) . . ?
C301 N301 C305 116.7(5) . . ?
C301 N301 Zn41 120.3(5) . . ?
C301 N301 Zn51 128.2(8) . . ?
C305 N301 Zn30 124.0(5) . . ?
C305 N301 Zn41 122.5(5) . . ?
C305 N301 Zn51 112.6(8) . . ?
C327 C326 C324 121.8(6) . . ?
C327 C326 C330 118.4(7) . . ?
C330 C326 C324 119.6(8) . . ?
C304 C303 C306 121.6(5) . . ?
C304 C303 C302 116.7(5) . . ?
C302 C303 C306 121.7(5) . . ?
C315 C316 C308 122.2(4) . . ?
C317 C316 C308 120.4(5) . . ?
C317 C316 C315 117.3(5) . . ?
N302 C308 N304 125.2(5) . . ?
N302 C308 C316 118.0(4) . . ?
N304 C308 C316 116.8(4) . . ?
Zn33 N305 Zn53 39.7(8) 6_576 6_576 ?
C311 N305 Zn33 129.6(6) . 6_576 ?
C311 N305 Zn43 113.8(6) . 6_576 ?
C311 N305 Zn53 90.2(10) . 6_576 ?
C312 N305 Zn33 113.8(7) . 6_576 ?
C312 N305 C311 116.6(7) . . ?
C312 N305 Zn43 129.6(7) . 6_576 ?
C312 N305 Zn53 152.5(10) . 6_576 ?
C321 C320 H320 121.1 . . ?
C319 C320 C321 117.9(5) . . ?
C319 C320 H320 121.1 . . ?
N309 C323 N308 126.6(5) . . ?
N309 C323 C321 117.5(6) . . ?
N308 C323 C321 115.8(5) . . ?
N304 C307 N303 125.0(5) . . ?
N304 C307 C309 115.9(5) . . ?
N303 C307 C309 119.0(5) . . ?
N302 C306 N303 125.7(5) . . ?
N302 C306 C303 116.7(5) . . ?
N303 C306 C303 117.6(5) . . ?
N307 C319 C320 123.5(6) . . ?
N307 C319 H319 118.2 . . ?
C320 C319 H319 118.2 . . ?
N309 C324 C326 117.8(7) . . ?
N310 C324 N309 124.7(6) . . ?
N310 C324 C326 117.5(6) . . ?
N306 C314 H314 118.3 . . ?
N306 C314 C315 123.5(5) . . ?
C315 C314 H314 118.3 . . ?
C316 C315 C314 119.3(5) . . ?
C316 C315 H315 120.4 . . ?
C314 C315 H315 120.4 . . ?
N308 C325 N310 124.9(7) . . ?
N308 C325 C333 117.4(6) . . ?
N310 C325 C333 117.7(6) . . ?
C334 C333 C325 122.0(7) . . ?
C332 C333 C325 119.8(7) . . ?
C332 C333 C334 118.2(8) . . ?
C335 N312 Zn33 115.8(7) . . ?
C335 N312 Zn43 127.8(7) . . ?
C335 N312 Zn53 139.3(11) . . ?
C331 N312 Zn33 126.3(7) . . ?
C331 N312 C335 117.5(9) . . ?
C331 N312 Zn43 114.6(7) . . ?
C331 N312 Zn53 96.5(11) . . ?
N311 C328 H328 120.4 . . ?
N311 C328 C327 119.2(8) . . ?
C327 C328 H328 120.4 . . ?
C310 C309 C307 122.5(6) . . ?
C310 C309 C313 117.1(6) . . ?
C313 C309 C307 120.2(6) . . ?
C326 C327 C328 122.0(7) . . ?
C326 C327 H327 119.0 . . ?
C328 C327 H327 119.0 . . ?
N307 C5 H5 118.2 . . ?
N307 C5 C322 123.6(6) . . ?
C322 C5 H5 118.2 . . ?
C303 C304 H304 119.6 . . ?
C305 C304 C303 120.8(6) . . ?
C305 C304 H304 119.6 . . ?
C303 C302 H302 120.7 . . ?
C303 C302 C301 118.7(6) . . ?
C301 C302 H302 120.7 . . ?
C321 C322 C5 116.6(7) . . ?
C321 C322 H322 121.7 . . ?
C5 C322 H322 121.7 . . ?
N301 C301 C302 123.8(6) . . ?
N301 C301 H301 118.1 . . ?
C302 C301 H301 118.1 . . ?
C333 C334 H334 120.4 . . ?
C335 C334 C333 119.3(8) . . ?
C335 C334 H334 120.4 . . ?
N311 C329 H329 117.1 . . ?
N311 C329 C330 125.8(8) . . ?
N311 C329 Zn51 49.8(6) . 8_465 ?
C330 C329 H329 117.1 . . ?
C330 C329 Zn51 174.2(11) . 8_465 ?
N301 C305 C304 123.2(6) . . ?
N301 C305 H305 118.4 . . ?
C304 C305 H305 118.4 . . ?
C316 C317 H317 120.0 . . ?
C318 C317 C316 120.0(6) . . ?
C318 C317 H317 120.0 . . ?
C309 C310 H310 121.2 . . ?
C309 C310 C311 117.7(8) . . ?
C311 C310 H310 121.2 . . ?
N305 C311 C310 124.2(9) . . ?
N305 C311 H311 117.9 . . ?
C310 C311 H311 117.9 . . ?
C326 C330 C329 116.7(10) . . ?
C326 C330 H330 121.7 . . ?
C329 C330 H330 121.7 . . ?
C333 C332 H332 120.5 . . ?
C333 C332 C331 118.9(8) . . ?
C331 C332 H332 120.5 . . ?
N306 C318 C317 123.6(6) . . ?
N306 C318 H318 118.2 . . ?
C317 C318 H318 118.2 . . ?
N312 C335 C334 123.2(9) . . ?
N312 C335 H335 118.4 . . ?
C334 C335 H335 118.4 . . ?
N312 C331 C332 122.7(9) . . ?
N312 C331 H331 118.7 . . ?
C332 C331 H331 118.7 . . ?
N305 C312 H312 117.0 . . ?
N305 C312 C313 126.0(10) . . ?
C313 C312 H312 117.0 . . ?
C309 C313 H313 120.8 . . ?
C312 C313 C309 118.4(8) . . ?
C312 C313 H313 120.8 . . ?
N311 Zn41 I402 104.2(5) 8_566 . ?
N311 Zn41 I401 107.6(4) 8_566 . ?
N301 Zn41 N311 97.5(5) . 8_566 ?
N301 Zn41 I402 104.0(4) . . ?
N301 Zn41 I401 106.5(5) . . ?
I401 Zn41 I402 131.9(5) . . ?
N305 Zn43 I405 115.6(3) 6_575 . ?
N305 Zn43 I406 99.4(3) 6_575 . ?
N312 Zn43 N305 101.2(3) . 6_575 ?
N312 Zn43 I405 111.5(3) . . ?
N312 Zn43 I406 101.8(3) . . ?
I405 Zn43 I406 124.2(2) . . ?
N305 Zn53 I505 127.7(15) 6_575 . ?
N305 Zn53 I506 87.3(10) 6_575 . ?
N312 Zn53 N305 93.9(13) . 6_575 ?
N312 Zn53 I505 130.3(15) . . ?
N312 Zn53 I506 90.6(11) . . ?
I505 Zn53 I506 114.3(13) . . ?
N311 Zn51 N301 105.2(12) 8_566 . ?
N311 Zn51 C329 31.4(5) 8_566 8_566 ?
N311 Zn51 I502 118.7(12) 8_566 . ?
N311 Zn51 I501 91.0(9) 8_566 . ?
N301 Zn51 C329 102.8(11) . 8_566 ?
N301 Zn51 I502 119.8(11) . . ?
N301 Zn51 I501 88.7(8) . . ?
C329 Zn51 I502 95.8(9) 8_566 . ?
C329 Zn51 I501 122.4(10) 8_566 . ?
I502 Zn51 I501 126.7(12) . . ?
N307 Zn42 N306 99.1(4) . . ?
N307 Zn42 I404 108.0(6) . . ?
N307 Zn42 I403 101.8(6) . . ?
N306 Zn42 I404 105.5(6) . . ?
N306 Zn42 I403 104.5(6) . . ?
I404 Zn42 I403 133.1(5) . . ?
N307 Zn52 I504 97.3(11) . . ?
N306 Zn52 N307 91.1(12) . . ?
N306 Zn52 I504 92.8(11) . . ?
N306 Zn52 I503 125.1(14) . . ?
I503 Zn52 N307 116.9(13) . . ?
I503 Zn52 I504 125.5(13) . . ?

loop_
_geom_bond_atom_site_label_1
_geom_bond_atom_site_label_2
_geom_bond_distance
_geom_bond_site_symmetry_2
_geom_bond_publ_flag
I304 Zn32 2.532(3) . ?
I303 Zn32 2.515(3) . ?
I302 Zn30 2.546(9) . ?
I306 Zn33 2.522(4) . ?
I301 Zn30 2.528(10) . ?
Zn32 N307 2.069(5) . ?
Zn32 N306 2.082(5) . ?
I305 Zn33 2.533(5) . ?
Zn30 N311 1.985(15) 8_566 ?
Zn30 N301 2.055(10) . ?
Zn33 N305 2.113(8) 6_575 ?
Zn33 N312 2.106(10) . ?
N302 C308 1.325(6) . ?
N302 C306 1.334(7) . ?
N309 C323 1.303(8) . ?
N309 C324 1.350(8) . ?
N308 C323 1.326(9) . ?
N308 C325 1.340(8) . ?
N304 C308 1.330(7) . ?
N304 C307 1.336(8) . ?
N310 C324 1.315(9) . ?
N310 C325 1.349(8) . ?
N303 C307 1.338(8) . ?
N303 C306 1.338(7) . ?
N307 C319 1.345(8) . ?
N307 C5 1.332(10) . ?
N307 Zn42 2.044(12) . ?
N307 Zn52 2.27(3) . ?
N306 C314 1.337(7) . ?
N306 C318 1.324(8) . ?
N306 Zn42 2.054(12) . ?
N306 Zn52 2.10(3) . ?
N311 C328 1.339(10) . ?
N311 C329 1.308(13) . ?
N311 Zn41 2.148(16) 8_465 ?
N311 Zn51 1.92(3) 8_465 ?
C321 C320 1.389(9) . ?
C321 C323 1.507(8) . ?
C321 C322 1.384(9) . ?
N301 C301 1.294(9) . ?
N301 C305 1.336(10) . ?
N301 Zn41 2.098(9) . ?
N301 Zn51 2.10(3) . ?
C326 C324 1.485(9) . ?
C326 C327 1.341(11) . ?
C326 C330 1.377(10) . ?
C303 C306 1.472(7) . ?
C303 C304 1.357(9) . ?
C303 C302 1.380(8) . ?
C316 C308 1.491(7) . ?
C316 C315 1.368(7) . ?
C316 C317 1.364(8) . ?
N305 C311 1.295(14) . ?
N305 C312 1.266(13) . ?
N305 Zn43 2.077(7) 6_576 ?
N305 Zn53 2.26(4) 6_576 ?
C320 H320 0.9500 . ?
C320 C319 1.364(8) . ?
C307 C309 1.487(8) . ?
C319 H319 0.9500 . ?
C314 H314 0.9500 . ?
C314 C315 1.370(8) . ?
C315 H315 0.9500 . ?
C325 C333 1.471(10) . ?
C333 C334 1.368(11) . ?
C333 C332 1.345(11) . ?
N312 C335 1.319(13) . ?
N312 C331 1.305(13) . ?
N312 Zn43 2.072(9) . ?
N312 Zn53 2.13(3) . ?
C328 H328 0.9500 . ?
C328 C327 1.407(10) . ?
C309 C310 1.354(10) . ?
C309 C313 1.392(10) . ?
C327 H327 0.9500 . ?
C5 H5 0.9500 . ?
C5 C322 1.398(10) . ?
C304 H304 0.9500 . ?
C304 C305 1.342(9) . ?
C302 H302 0.9500 . ?
C302 C301 1.382(8) . ?
C322 H322 0.9500 . ?
C301 H301 0.9500 . ?
C334 H334 0.9500 . ?
C334 C335 1.353(14) . ?
C329 H329 0.9500 . ?
C329 C330 1.382(14) . ?
C329 Zn51 2.48(3) 8_465 ?
C305 H305 0.9500 . ?
C317 H317 0.9500 . ?
C317 C318 1.360(9) . ?
C310 H310 0.9500 . ?
C310 C311 1.410(12) . ?
C311 H311 0.9500 . ?
C330 H330 0.9500 . ?
C332 H332 0.9500 . ?
C332 C331 1.392(13) . ?
C318 H318 0.9500 . ?
C335 H335 0.9500 . ?
C331 H331 0.9500 . ?
C312 H312 0.9500 . ?
C312 C313 1.356(10) . ?
C313 H313 0.9500 . ?
I402 Zn41 2.540(8) . ?
Zn41 I401 2.534(10) . ?
I405 Zn43 2.517(6) . ?
Zn43 I406 2.569(7) . ?
I505 Zn53 2.47(3) . ?
I506 Zn53 2.62(3) . ?
I502 Zn51 2.51(2) . ?
I501 Zn51 2.58(3) . ?
I404 Zn42 2.527(13) . ?
Zn42 I403 2.527(14) . ?
I504 Zn52 2.55(3) . ?
I503 Zn52 2.22(3) . ?

loop_
_geom_torsion_atom_site_label_1
_geom_torsion_atom_site_label_2
_geom_torsion_atom_site_label_3
_geom_torsion_atom_site_label_4
_geom_torsion
_geom_torsion_site_symmetry_1
_geom_torsion_site_symmetry_2
_geom_torsion_site_symmetry_3
_geom_torsion_site_symmetry_4
_geom_torsion_publ_flag
Zn32 N307 C319 C320 168.0(4) . . . . ?
Zn32 N307 C5 C322 -168.0(7) . . . . ?
Zn32 N306 C314 C315 -168.9(6) . . . . ?
Zn32 N306 C318 C317 169.4(9) . . . . ?
Zn30 N311 C328 C327 176.7(5) 8_465 . . . ?
Zn30 N311 C329 C330 -178.7(10) 8_465 . . . ?
Zn30 N301 C301 C302 179.8(8) . . . . ?
Zn30 N301 C305 C304 178.8(10) . . . . ?
Zn33 N305 C311 C310 -179.5(8) 6_576 . . . ?
Zn33 N305 C312 C313 179.1(11) 6_576 . . . ?
Zn33 N312 C335 C334 167.7(10) . . . . ?
Zn33 N312 C331 C332 -169.1(8) . . . . ?
N308 C325 C333 C334 165.3(7) . . . . ?
N308 C325 C333 C332 -15.6(10) . . . . ?
N304 C307 C309 C310 -175.2(9) . . . . ?
N304 C307 C309 C313 -0.3(11) . . . . ?
N310 C325 C333 C334 -14.1(10) . . . . ?
N310 C325 C333 C332 165.0(7) . . . . ?
N303 C307 C309 C310 5.3(12) . . . . ?
N303 C307 C309 C313 -179.8(8) . . . . ?
N307 C5 C322 C321 -1.4(12) . . . . ?
N306 C314 C315 C316 -0.2(12) . . . . ?
N311 C328 C327 C326 -0.4(10) . . . . ?
N311 C329 C330 C326 3.6(18) . . . . ?
C321 C320 C319 N307 0.7(8) . . . . ?
C303 C304 C305 N301 0.5(18) . . . . ?
C303 C302 C301 N301 2.2(14) . . . . ?
C316 C317 C318 N306 -0.6(17) . . . . ?
C308 N302 C306 N303 -4.0(10) . . . . ?
C308 N302 C306 C303 175.8(6) . . . . ?
C308 N304 C307 N303 -7.3(11) . . . . ?
C308 N304 C307 C309 173.2(6) . . . . ?
C308 C316 C315 C314 178.0(7) . . . . ?
C308 C316 C317 C318 -177.5(9) . . . . ?
N305 C312 C313 C309 3(2) . . . . ?
C320 C321 C323 N309 0.3(8) . . . . ?
C320 C321 C323 N308 179.5(5) . . . . ?
C320 C321 C322 C5 -1.9(11) . . . . ?
C323 N309 C324 N310 -3.6(8) . . . . ?
C323 N309 C324 C326 175.4(5) . . . . ?
C323 N308 C325 N310 -0.6(8) . . . . ?
C323 N308 C325 C333 -179.9(5) . . . . ?
C323 C321 C320 C319 -177.2(5) . . . . ?
C323 C321 C322 C5 177.5(7) . . . . ?
C307 N304 C308 N302 3.0(10) . . . . ?
C307 N304 C308 C316 -175.3(6) . . . . ?
C307 N303 C306 N302 0.4(10) . . . . ?
C307 N303 C306 C303 -179.5(6) . . . . ?
C307 C309 C310 C311 177.9(9) . . . . ?
C307 C309 C313 C312 -178.3(10) . . . . ?
C306 N302 C308 N304 2.2(10) . . . . ?
C306 N302 C308 C316 -179.5(6) . . . . ?
C306 N303 C307 N304 5.7(10) . . . . ?
C306 N303 C307 C309 -174.8(6) . . . . ?
C306 C303 C304 C305 178.3(9) . . . . ?
C306 C303 C302 C301 -179.5(7) . . . . ?
C319 N307 C5 C322 4.2(11) . . . . ?
C324 N309 C323 N308 5.2(8) . . . . ?
C324 N309 C323 C321 -175.8(5) . . . . ?
C324 N310 C325 N308 1.8(8) . . . . ?
C324 N310 C325 C333 -178.9(5) . . . . ?
C324 C326 C327 C328 -176.4(5) . . . . ?
C324 C326 C330 C329 175.1(8) . . . . ?
C314 N306 C318 C317 -4.0(14) . . . . ?
C315 C316 C308 N302 2.7(10) . . . . ?
C315 C316 C308 N304 -178.8(7) . . . . ?
C315 C316 C317 C318 4.9(14) . . . . ?
C325 N308 C323 N309 -3.2(8) . . . . ?
C325 N308 C323 C321 177.8(5) . . . . ?
C325 N310 C324 N309 0.4(8) . . . . ?
C325 N310 C324 C326 -178.6(5) . . . . ?
C325 C333 C334 C335 176.8(9) . . . . ?
C325 C333 C332 C331 -178.9(8) . . . . ?
C333 C334 C335 N312 4.9(17) . . . . ?
C333 C332 C331 N312 -0.6(16) . . . . ?
C328 N311 C329 C330 -4.7(16) . . . . ?
C328 N311 C329 Zn51 -179.8(11) . . . 8_465 ?
C309 C310 C311 N305 -2.1(18) . . . . ?
C327 C326 C324 N309 22.1(8) . . . . ?
C327 C326 C324 N310 -158.8(6) . . . . ?
C327 C326 C330 C329 -0.7(14) . . . . ?
C5 N307 C319 C320 -3.8(9) . . . . ?
C304 C303 C306 N302 -1.4(11) . . . . ?
C304 C303 C306 N303 178.5(7) . . . . ?
C304 C303 C302 C301 -1.2(12) . . . . ?
C302 C303 C306 N302 176.9(7) . . . . ?
C302 C303 C306 N303 -3.2(10) . . . . ?
C302 C303 C304 C305 -0.1(14) . . . . ?
C322 C321 C320 C319 2.2(9) . . . . ?
C322 C321 C323 N309 -179.1(6) . . . . ?
C322 C321 C323 N308 0.1(8) . . . . ?
C301 N301 C305 C304 0.4(17) . . . . ?
C334 C333 C332 C331 0.2(14) . . . . ?
C329 N311 C328 C327 2.9(11) . . . . ?
C305 N301 C301 C302 -1.8(14) . . . . ?
C317 C316 C308 N302 -174.8(8) . . . . ?
C317 C316 C308 N304 3.7(10) . . . . ?
C317 C316 C315 C314 -4.4(11) . . . . ?
C310 C309 C313 C312 -3.1(16) . . . . ?
C311 N305 C312 C313 -2(2) . . . . ?
C330 C326 C324 N309 -153.6(7) . . . . ?
C330 C326 C324 N310 25.5(9) . . . . ?
C330 C326 C327 C328 -0.7(11) . . . . ?
C332 C333 C334 C335 -2.2(14) . . . . ?
C318 N306 C314 C315 4.4(12) . . . . ?
C335 N312 C331 C332 2.9(16) . . . . ?
C331 N312 C335 C334 -5.1(17) . . . . ?
C312 N305 C311 C310 1.4(18) . . . . ?
C313 C309 C310 C311 2.9(15) . . . . ?
Zn41 N311 C328 C327 177.8(5) 8_465 . . . ?
Zn41 N311 C329 C330 -179.5(10) 8_465 . . . ?
Zn41 N301 C301 C302 -174.2(8) . . . . ?
Zn41 N301 C305 C304 172.6(10) . . . . ?
Zn43 N305 C311 C310 -179.2(9) 6_576 . . . ?
Zn43 N305 C312 C313 179.0(10) 6_576 . . . ?
Zn43 N312 C335 C334 180.0(9) . . . . ?
Zn43 N312 C331 C332 178.5(8) . . . . ?
Zn53 N305 C311 C310 174.9(14) 6_576 . . . ?
Zn53 N305 C312 C313 -168(2) 6_576 . . . ?
Zn53 N312 C335 C334 -148.2(15) . . . . ?
Zn53 N312 C331 C332 159.7(13) . . . . ?
Zn51 N311 C328 C327 -176.8(14) 8_465 . . . ?
Zn51 N311 C329 C330 175.1(13) 8_465 . . . ?
Zn51 N301 C301 C302 158.9(10) . . . . ?
Zn51 N301 C305 C304 -163.2(12) . . . . ?
Zn42 N307 C319 C320 166.5(6) . . . . ?
Zn42 N307 C5 C322 -167.3(8) . . . . ?
Zn42 N306 C314 C315 -173.5(8) . . . . ?
Zn42 N306 C318 C317 173.9(10) . . . . ?
Zn52 N307 C319 C320 166.5(9) . . . . ?
Zn52 N307 C5 C322 -162.4(11) . . . . ?
Zn52 N306 C314 C315 -146.6(11) . . . . ?
Zn52 N306 C318 C317 150.3(13) . . . . ?

loop_
_exptl_oxdiff_crystal_face_indexfrac_h
_exptl_oxdiff_crystal_face_indexfrac_k
_exptl_oxdiff_crystal_face_indexfrac_l
_exptl_oxdiff_crystal_face_x
_exptl_oxdiff_crystal_face_y
_exptl_oxdiff_crystal_face_z
1.0000 0.0000 -0.0000 -0.0214 0.0402 0.0012
-1.0000 -0.0000 0.0000 0.0214 -0.0402 -0.0012
-0.0000 -1.0000 0.0001 0.0062 0.0003 0.1020
1.0000 2.0000 -0.0002 -0.0337 0.0396 -0.2029
-2.0000 1.0000 -0.0000 0.0365 -0.0807 -0.1044
-1.0000 -1.0000 0.0001 0.0275 -0.0399 0.1009
2.0000 -1.0000 0.0000 -0.0365 0.0807 0.1044
-0.0000 -0.0000 -1.0000 0.0498 0.0154 -0.0031
0.0000 0.0000 1.0000 -0.0498 -0.0154 0.0031
-1.0000 -0.0000 2.0000 -0.0782 -0.0709 0.0050
1.0000 0.0000 -2.0000 0.0782 0.0709 -0.0050
1.0000 -1.0000 -1.9999 0.0843 0.0712 0.0970
-1.0000 -1.0000 2.0000 -0.0720 -0.0706 0.1070
-1.0000 -0.0000 1.0000 -0.0284 -0.0555 0.0019
2.0001 0.0000 0.9999 -0.0925 0.0650 0.0055

loop_
_smtbx_masks_void_nr
_smtbx_masks_void_average_x
_smtbx_masks_void_average_y
_smtbx_masks_void_average_z
_smtbx_masks_void_volume
_smtbx_masks_void_count_electrons
_smtbx_masks_void_content
1 -0.003 -0.724 -0.753 3532.0 929.8 ?
2 -0.834 -0.691 -0.084 3532.0 929.8 ?
